data_1558119
loop_
_publ_author_name
'Qiu, Ya-Ru'
'Cui, Long'
'Cai, Pei-Yu'
'Yu, Fei'
'Kurmoo, Mohamedally'
'Leong, Chanel F.'
'D'Alessandro, Deanna M'
'Zuo, Jing-Lin'

_publ_section_title
;
 Enhanced dielectricity coupled to spin-crossover in a one-dimensional
 polymer iron(ii) incorporating tetrathiafulvalene.
;
_journal_issue 24
_journal_name_full 'Chemical science'
_journal_page_first 6229
_journal_page_last 6235
_journal_paper_doi 10.1039/d0sc02388d
_journal_volume 11
_journal_year 2020
_chemical_formula_sum 'C28 H31 N3 O6 S6'
_chemical_formula_weight 697.92
_space_group_crystal_system monoclinic
_space_group_IT_number 14
_space_group_name_Hall '-P 2ybc'
_space_group_name_H-M_alt 'P 1 21/c 1'
_atom_sites_solution_hydrogens geom
_audit_creation_method SHELXL-2018/3
_audit_update_record
;
2019-11-11 deposited with the CCDC.	2020-05-27 downloaded from the CCDC.
;
_cell_angle_alpha 90
_cell_angle_beta 91.827(6)
_cell_angle_gamma 90
_cell_formula_units_Z 4
_cell_length_a 4.7950(15)
_cell_length_b 25.807(8)
_cell_length_c 26.902(8)
_cell_measurement_reflns_used 2413
_cell_measurement_temperature 296(2)
_cell_measurement_theta_max 20.41
_cell_measurement_theta_min 2.49
_cell_volume 3327.3(18)
_computing_cell_refinement 'Bruker SAINT'
_computing_data_collection 'Bruker APEX2'
_computing_data_reduction 'Bruker SAINT'
_computing_molecular_graphics 'Bruker SHELXTL'
_computing_publication_material 'Bruker SHELXTL'
_computing_structure_refinement 'SHELXL-2018/3 (Sheldrick, 2018)'
_computing_structure_solution 'SHELXT 2018/2 (Sheldrick, 2018)'
_diffrn_ambient_temperature 296(2)
_diffrn_measured_fraction_theta_full 0.998
_diffrn_measured_fraction_theta_max 0.998
_diffrn_measurement_device_type 'CCD area detector'
_diffrn_measurement_method 'phi and omega scans'
_diffrn_radiation_type MoK\a
_diffrn_radiation_wavelength 0.71073
_diffrn_reflns_av_R_equivalents 0.0597
_diffrn_reflns_av_unetI/netI 0.0669
_diffrn_reflns_Laue_measured_fraction_full 0.998
_diffrn_reflns_Laue_measured_fraction_max 0.998
_diffrn_reflns_limit_h_max 5
_diffrn_reflns_limit_h_min -5
_diffrn_reflns_limit_k_max 26
_diffrn_reflns_limit_k_min -30
_diffrn_reflns_limit_l_max 31
_diffrn_reflns_limit_l_min -31
_diffrn_reflns_number 18416
_diffrn_reflns_point_group_measured_fraction_full 0.998
_diffrn_reflns_point_group_measured_fraction_max 0.998
_diffrn_reflns_theta_full 25.010
_diffrn_reflns_theta_max 25.010
_diffrn_reflns_theta_min 1.578
_exptl_absorpt_coefficient_mu 0.455
_exptl_absorpt_correction_T_max 0.7456
_exptl_absorpt_correction_T_min 0.5960
_exptl_absorpt_correction_type multi-scan
_exptl_absorpt_process_details SADABS
_exptl_crystal_colour red
_exptl_crystal_density_diffrn 1.393
_exptl_crystal_description block
_exptl_crystal_F_000 1456
_exptl_crystal_size_max 0.200
_exptl_crystal_size_mid 0.150
_exptl_crystal_size_min 0.120
_refine_diff_density_max 1.222
_refine_diff_density_min -0.324
_refine_diff_density_rms 0.057
_refine_ls_extinction_method none
_refine_ls_goodness_of_fit_ref 1.029
_refine_ls_hydrogen_treatment constr
_refine_ls_matrix_type full
_refine_ls_number_parameters 395
_refine_ls_number_reflns 5874
_refine_ls_number_restraints 26
_refine_ls_restrained_S_all 1.070
_refine_ls_R_factor_all 0.1152
_refine_ls_R_factor_gt 0.0621
_refine_ls_shift/su_max 0.000
_refine_ls_shift/su_mean 0.000
_refine_ls_structure_factor_coef Fsqd
_refine_ls_weighting_details 'w=1/[\s^2^(Fo^2^)+(0.0630P)^2^+1.9001P] where P=(Fo^2^+2Fc^2^)/3'
_refine_ls_weighting_scheme calc
_refine_ls_wR_factor_gt 0.1391
_refine_ls_wR_factor_ref 0.1608
_reflns_Friedel_coverage 0.000
_reflns_number_gt 3423
_reflns_number_total 5874
_reflns_threshold_expression 'I > 2\s(I)'
_cod_data_source_file d0sc02388d2.cif
_cod_data_source_block H2L
_cod_depositor_comments
;Adding full bibliography for 1558117--1558119.cif.

 Adding full bibliography for 1558117--1558119.cif.
;
_cod_original_cell_volume 3327.2(18)
_cod_original_sg_symbol_H-M 'P 21/c'
_cod_database_code 1558119
_publcif_datablock.id {feb299df-fb7b-47c0-898c-5c8d0abee79f}

_shelx_shelxl_version_number 2018/3
_shelx_space_group_comment
;
The symmetry employed for this shelxl refinement is uniquely defined
by the following loop, which should always be used as a source of
symmetry information in preference to the above space-group names.
They are only intended as comments.
;
_shelx_estimated_absorpt_t_min 0.914
_shelx_estimated_absorpt_t_max 0.947
_publcif_funding_html
;
;

loop_
_space_group_symop_operation_xyz
'x, y, z'
'-x, y+1/2, -z+1/2'
'-x, -y, -z'
'x, -y-1/2, z-1/2'

loop_
_atom_site_label
_atom_site_type_symbol
_atom_site_fract_x
_atom_site_fract_y
_atom_site_fract_z
_atom_site_U_iso_or_equiv
_atom_site_adp_type
_atom_site_occupancy
_atom_site_site_symmetry_order
_atom_site_calc_flag
_atom_site_refinement_flags_posn
_atom_site_refinement_flags_adp
_atom_site_refinement_flags_occupancy
_atom_site_disorder_assembly
_atom_site_disorder_group
S1 S 1.1667(2) 0.35766(4) 0.28533(4) 0.0526(3) Uani 1 1 d . . . . .
S2 S 1.0173(3) 0.27133(5) 0.35281(4) 0.0607(4) Uani 1 1 d . . . . .
S3 S 1.5689(3) 0.40579(5) 0.36984(4) 0.0644(4) Uani 1 1 d . . . . .
S4 S 1.4281(3) 0.32188(5) 0.43911(4) 0.0664(4) Uani 1 1 d . . . . .
S5 S 1.9181(3) 0.46311(5) 0.44636(5) 0.0746(4) Uani 1 1 d . . . . .
S6 S 1.7901(3) 0.36693(6) 0.52270(5) 0.0729(4) Uani 1 1 d . . . . .
O1 O 0.1022(9) 0.14152(16) 0.14868(13) 0.0930(12) Uani 1 1 d . . . . .
O2 O 0.0441(7) 0.25809(14) 0.09112(13) 0.0769(10) Uani 1 1 d . . . . .
O3 O -0.0875(9) 0.12329(13) 0.31622(14) 0.0950(13) Uani 1 1 d . . . . .
O4 O -0.2542(12) 0.06341(19) 0.26642(17) 0.147(2) Uani 1 1 d . . . . .
O5 O 0.6193(9) 0.39949(13) 0.06313(13) 0.0865(12) Uani 1 1 d . . . . .
O6 O 0.3111(9) 0.38116(15) 0.00266(13) 0.1000(13) Uani 1 1 d . . . . .
N1 N 0.3218(7) 0.20267(13) 0.21613(12) 0.0486(9) Uani 1 1 d . . . . .
H1 H 0.292442 0.198890 0.184637 0.058 Uiso 1 1 calc R U . . .
N2 N 0.4371(7) 0.28666(12) 0.15449(12) 0.0459(8) Uani 1 1 d . . . . .
H2 H 0.306227 0.264594 0.148237 0.055 Uiso 1 1 calc R U . . .
C1 C 0.1832(9) 0.17240(16) 0.24622(15) 0.0480(11) Uani 1 1 d . . . . .
H1A H 0.197297 0.180080 0.279981 0.058 Uiso 1 1 calc R U . . .
C2 C 0.0192(9) 0.13046(16) 0.23254(16) 0.0533(11) Uani 1 1 d . . . . .
C3 C -0.0141(11) 0.1156(2) 0.1807(2) 0.0700(14) Uani 1 1 d . . . . .
C4 C -0.1898(14) 0.0703(2) 0.1637(2) 0.105(2) Uani 1 1 d . . . . .
H4A H -0.378182 0.075270 0.173765 0.158 Uiso 1 1 calc R U . . .
H4B H -0.116143 0.039047 0.178278 0.158 Uiso 1 1 calc R U . . .
H4C H -0.187214 0.067737 0.128094 0.158 Uiso 1 1 calc R U . . .
C5 C -0.1210(12) 0.1016(2) 0.2718(2) 0.0717(14) Uani 1 1 d . . . . .
C6 C -0.2257(19) 0.0970(3) 0.3570(3) 0.138(3) Uani 1 1 d D U . . .
H6A H -0.400087 0.081994 0.344673 0.165 Uiso 1 1 calc R U . . .
H6B H -0.107822 0.069101 0.369658 0.165 Uiso 1 1 calc R U . . .
C7 C -0.279(2) 0.1325(3) 0.3961(3) 0.185(4) Uani 1 1 d D U . . .
H7A H -0.105659 0.145357 0.409950 0.278 Uiso 1 1 calc R U . . .
H7B H -0.380008 0.115249 0.421538 0.278 Uiso 1 1 calc R U . . .
H7C H -0.388401 0.160981 0.383163 0.278 Uiso 1 1 calc R U . . .
C8 C 0.4848(9) 0.32210(16) 0.11991(15) 0.0502(11) Uani 1 1 d . . . . .
H8 H 0.626722 0.345862 0.126761 0.060 Uiso 1 1 calc R U . . .
C9 C 0.3414(10) 0.32674(16) 0.07447(15) 0.0527(11) Uani 1 1 d . . . . .
C10 C 0.1248(10) 0.28987(19) 0.06013(17) 0.0602(12) Uani 1 1 d . . . . .
C11 C 0.0041(12) 0.2875(2) 0.00845(17) 0.0828(17) Uani 1 1 d . . . . .
H11A H -0.104676 0.256413 0.004434 0.124 Uiso 1 1 calc R U . . .
H11B H 0.152124 0.287281 -0.014747 0.124 Uiso 1 1 calc R U . . .
H11C H -0.112988 0.317103 0.002367 0.124 Uiso 1 1 calc R U . . .
C12 C 0.4176(12) 0.37078(19) 0.04235(18) 0.0653(13) Uani 1 1 d . . . . .
C13 C 0.6985(15) 0.4458(2) 0.0363(2) 0.104(2) Uani 1 1 d . . . . .
H13A H 0.836768 0.437353 0.012037 0.124 Uiso 1 1 calc R U . . .
H13B H 0.536836 0.460509 0.018883 0.124 Uiso 1 1 calc R U . . .
C14 C 0.8117(17) 0.4825(3) 0.0717(3) 0.133(3) Uani 1 1 d . U . . .
H14A H 0.665119 0.495292 0.091863 0.200 Uiso 1 1 calc R U . . .
H14B H 0.894899 0.510778 0.054446 0.200 Uiso 1 1 calc R U . . .
H14C H 0.950887 0.465748 0.092584 0.200 Uiso 1 1 calc R U . . .
C15 C 0.5159(8) 0.24098(15) 0.23232(14) 0.0427(10) Uani 1 1 d . . . . .
C16 C 0.6456(9) 0.23799(15) 0.27904(15) 0.0480(11) Uani 1 1 d . . . . .
H16 H 0.601246 0.210839 0.300095 0.058 Uiso 1 1 calc R U . . .
C17 C 0.8388(8) 0.27438(15) 0.29494(14) 0.0433(10) Uani 1 1 d . . . . .
C18 C 0.9108(8) 0.31430(15) 0.26289(14) 0.0423(10) Uani 1 1 d . . . . .
C19 C 0.7849(8) 0.31793(15) 0.21603(14) 0.0452(10) Uani 1 1 d . . . . .
H19 H 0.835782 0.344466 0.194766 0.054 Uiso 1 1 calc R U . . .
C20 C 0.5831(8) 0.28234(15) 0.20042(14) 0.0411(9) Uani 1 1 d . . . . .
C21 C 1.2042(9) 0.32937(15) 0.34478(15) 0.0472(10) Uani 1 1 d . . . . .
C22 C 1.3718(9) 0.34963(16) 0.38018(15) 0.0527(11) Uani 1 1 d . . . . .
C23 C 1.6383(9) 0.37268(17) 0.46284(16) 0.0536(11) Uani 1 1 d . . . . .
C24 C 1.6965(9) 0.41086(17) 0.43170(16) 0.0556(12) Uani 1 1 d . . . . .
C25 C 1.5439(11) 0.3306(2) 0.55646(18) 0.0775(15) Uani 1 1 d . . . . .
H25A H 1.372083 0.349581 0.557741 0.116 Uiso 1 1 calc R U . . .
H25B H 1.616210 0.324639 0.589654 0.116 Uiso 1 1 calc R U . . .
H25C H 1.510511 0.297964 0.540201 0.116 Uiso 1 1 calc R U . . .
C26 C 1.6880(12) 0.51677(19) 0.4356(2) 0.0885(18) Uani 1 1 d . . . . .
H26A H 1.634389 0.518260 0.400917 0.133 Uiso 1 1 calc R U . . .
H26B H 1.781379 0.548321 0.445094 0.133 Uiso 1 1 calc R U . . .
H26C H 1.524756 0.512537 0.454922 0.133 Uiso 1 1 calc R U . . .
N3 N 0.2567(19) 0.4272(3) 0.1755(3) 0.142(3) Uani 1 1 d . . . . .
C27 C 0.430(2) 0.4446(3) 0.1993(3) 0.108(3) Uani 1 1 d . U . . .
C28 C 0.6416(17) 0.4671(3) 0.2307(3) 0.131(3) Uani 1 1 d . . . . .
H28A H 0.620723 0.504099 0.230657 0.196 Uiso 1 1 calc R U . . .
H28B H 0.821681 0.458186 0.218600 0.196 Uiso 1 1 calc R U . . .
H28C H 0.625229 0.454210 0.263921 0.196 Uiso 1 1 calc R U . . .

loop_
_atom_site_aniso_label
_atom_site_aniso_U_11
_atom_site_aniso_U_22
_atom_site_aniso_U_33
_atom_site_aniso_U_23
_atom_site_aniso_U_13
_atom_site_aniso_U_12
S1 0.0610(8) 0.0505(7) 0.0458(6) 0.0006(5) -0.0039(5) -0.0107(6)
S2 0.0757(9) 0.0603(7) 0.0452(7) 0.0081(5) -0.0117(6) -0.0115(6)
S3 0.0751(9) 0.0658(8) 0.0517(7) 0.0016(6) -0.0073(6) -0.0134(7)
S4 0.0849(10) 0.0666(8) 0.0469(7) 0.0028(6) -0.0126(6) -0.0172(7)
S5 0.0578(8) 0.0707(9) 0.0937(10) -0.0008(7) -0.0241(7) -0.0126(7)
S6 0.0648(9) 0.0976(10) 0.0552(8) 0.0057(7) -0.0179(6) -0.0127(7)
O1 0.109(3) 0.110(3) 0.060(2) -0.010(2) 0.002(2) -0.049(3)
O2 0.078(3) 0.083(2) 0.068(2) 0.0116(19) -0.0207(19) -0.022(2)
O3 0.151(4) 0.070(2) 0.066(2) 0.016(2) 0.032(2) -0.026(2)
O4 0.210(6) 0.114(4) 0.118(4) 0.003(3) 0.029(3) -0.104(4)
O5 0.119(3) 0.065(2) 0.074(2) 0.0296(18) -0.015(2) -0.027(2)
O6 0.126(4) 0.111(3) 0.061(2) 0.036(2) -0.022(2) -0.015(3)
N1 0.056(2) 0.050(2) 0.0399(19) 0.0082(16) -0.0013(17) -0.0075(18)
N2 0.050(2) 0.042(2) 0.045(2) 0.0057(16) -0.0044(16) -0.0054(16)
C1 0.056(3) 0.044(2) 0.043(2) 0.0052(19) -0.004(2) 0.000(2)
C2 0.053(3) 0.048(3) 0.059(3) 0.003(2) 0.003(2) -0.006(2)
C3 0.068(4) 0.072(3) 0.070(4) -0.009(3) -0.003(3) -0.016(3)
C4 0.119(5) 0.100(5) 0.096(4) -0.026(3) -0.008(4) -0.049(4)
C5 0.092(4) 0.051(3) 0.073(4) 0.006(3) 0.010(3) -0.010(3)
C6 0.194(7) 0.113(5) 0.109(5) 0.041(4) 0.049(5) -0.033(5)
C7 0.255(9) 0.176(7) 0.128(6) 0.017(5) 0.064(6) -0.035(6)
C8 0.058(3) 0.044(2) 0.048(3) 0.003(2) -0.002(2) 0.001(2)
C9 0.063(3) 0.050(3) 0.045(3) 0.004(2) -0.001(2) 0.006(2)
C10 0.067(3) 0.060(3) 0.053(3) -0.001(2) -0.006(2) 0.012(3)
C11 0.099(4) 0.090(4) 0.057(3) -0.004(3) -0.025(3) -0.002(3)
C12 0.085(4) 0.060(3) 0.050(3) 0.009(2) 0.000(3) 0.003(3)
C13 0.152(6) 0.071(4) 0.088(4) 0.034(3) 0.000(4) -0.025(4)
C14 0.183(7) 0.101(5) 0.115(5) 0.024(4) -0.004(5) -0.050(5)
C15 0.046(3) 0.040(2) 0.042(2) 0.0011(18) -0.0004(19) 0.0012(19)
C16 0.056(3) 0.044(2) 0.043(2) 0.0099(19) 0.001(2) 0.001(2)
C17 0.049(3) 0.042(2) 0.038(2) 0.0025(18) -0.0016(19) 0.002(2)
C18 0.046(3) 0.041(2) 0.039(2) -0.0019(18) 0.0012(19) 0.0033(19)
C19 0.051(3) 0.040(2) 0.045(2) 0.0041(18) 0.003(2) 0.000(2)
C20 0.042(2) 0.044(2) 0.037(2) 0.0051(18) 0.0034(18) 0.0016(19)
C21 0.051(3) 0.048(2) 0.042(2) -0.0044(19) -0.001(2) 0.004(2)
C22 0.060(3) 0.052(3) 0.046(3) -0.006(2) -0.006(2) 0.002(2)
C23 0.051(3) 0.059(3) 0.051(3) -0.004(2) -0.006(2) 0.003(2)
C24 0.049(3) 0.059(3) 0.058(3) 0.000(2) -0.011(2) 0.000(2)
C25 0.070(4) 0.103(4) 0.059(3) 0.006(3) -0.009(3) 0.006(3)
C26 0.093(4) 0.061(3) 0.110(5) 0.013(3) -0.033(4) -0.011(3)
N3 0.164(8) 0.150(7) 0.114(6) 0.014(5) 0.025(5) 0.042(6)
C27 0.118(6) 0.100(5) 0.108(6) 0.027(4) 0.032(5) 0.038(5)
C28 0.111(6) 0.097(6) 0.184(8) 0.016(5) 0.023(6) 0.035(5)

loop_
_atom_type_symbol
_atom_type_description
_atom_type_scat_dispersion_real
_atom_type_scat_dispersion_imag
_atom_type_scat_source
C C 0.0033 0.0016 'International Tables Vol C Tables 4.2.6.8 and 6.1.1.4'
H H 0.0000 0.0000 'International Tables Vol C Tables 4.2.6.8 and 6.1.1.4'
N N 0.0061 0.0033 'International Tables Vol C Tables 4.2.6.8 and 6.1.1.4'
O O 0.0106 0.0060 'International Tables Vol C Tables 4.2.6.8 and 6.1.1.4'
S S 0.1246 0.1234 'International Tables Vol C Tables 4.2.6.8 and 6.1.1.4'

loop_
_geom_angle_atom_site_label_1
_geom_angle_atom_site_label_2
_geom_angle_atom_site_label_3
_geom_angle
_geom_angle_site_symmetry_1
_geom_angle_site_symmetry_3
_geom_angle_publ_flag
C18 S1 C21 95.62(19) . . ?
C17 S2 C21 95.09(19) . . ?
C22 S3 C24 94.8(2) . . ?
C22 S4 C23 95.4(2) . . ?
C24 S5 C26 101.1(2) . . ?
C23 S6 C25 104.5(2) . . ?
C5 O3 C6 115.7(5) . . ?
C12 O5 C13 116.6(4) . . ?
C1 N1 C15 124.3(3) . . ?
C1 N1 H1 117.9 . . ?
C15 N1 H1 117.9 . . ?
C8 N2 C20 125.3(4) . . ?
C8 N2 H2 117.4 . . ?
C20 N2 H2 117.4 . . ?
N1 C1 C2 126.5(4) . . ?
N1 C1 H1A 116.8 . . ?
C2 C1 H1A 116.8 . . ?
C1 C2 C3 120.5(4) . . ?
C1 C2 C5 118.4(4) . . ?
C3 C2 C5 121.1(4) . . ?
O1 C3 C2 119.3(4) . . ?
O1 C3 C4 117.9(5) . . ?
C2 C3 C4 122.8(5) . . ?
C3 C4 H4A 109.5 . . ?
C3 C4 H4B 109.5 . . ?
H4A C4 H4B 109.5 . . ?
C3 C4 H4C 109.5 . . ?
H4A C4 H4C 109.5 . . ?
H4B C4 H4C 109.5 . . ?
O4 C5 O3 120.8(5) . . ?
O4 C5 C2 126.4(5) . . ?
O3 C5 C2 112.8(4) . . ?
C7 C6 O3 110.5(6) . . ?
C7 C6 H6A 109.5 . . ?
O3 C6 H6A 109.5 . . ?
C7 C6 H6B 109.5 . . ?
O3 C6 H6B 109.5 . . ?
H6A C6 H6B 108.1 . . ?
C6 C7 H7A 109.5 . . ?
C6 C7 H7B 109.5 . . ?
H7A C7 H7B 109.5 . . ?
C6 C7 H7C 109.5 . . ?
H7A C7 H7C 109.5 . . ?
H7B C7 H7C 109.5 . . ?
N2 C8 C9 125.7(4) . . ?
N2 C8 H8 117.1 . . ?
C9 C8 H8 117.1 . . ?
C8 C9 C10 120.5(4) . . ?
C8 C9 C12 117.1(4) . . ?
C10 C9 C12 122.4(4) . . ?
O2 C10 C9 119.4(4) . . ?
O2 C10 C11 118.6(5) . . ?
C9 C10 C11 121.9(5) . . ?
C10 C11 H11A 109.5 . . ?
C10 C11 H11B 109.5 . . ?
H11A C11 H11B 109.5 . . ?
C10 C11 H11C 109.5 . . ?
H11A C11 H11C 109.5 . . ?
H11B C11 H11C 109.5 . . ?
O6 C12 O5 122.3(5) . . ?
O6 C12 C9 125.8(5) . . ?
O5 C12 C9 111.9(4) . . ?
C14 C13 O5 108.1(5) . . ?
C14 C13 H13A 110.1 . . ?
O5 C13 H13A 110.1 . . ?
C14 C13 H13B 110.1 . . ?
O5 C13 H13B 110.1 . . ?
H13A C13 H13B 108.4 . . ?
C13 C14 H14A 109.5 . . ?
C13 C14 H14B 109.5 . . ?
H14A C14 H14B 109.5 . . ?
C13 C14 H14C 109.5 . . ?
H14A C14 H14C 109.5 . . ?
H14B C14 H14C 109.5 . . ?
C16 C15 N1 120.7(3) . . ?
C16 C15 C20 119.2(4) . . ?
N1 C15 C20 120.1(3) . . ?
C17 C16 C15 121.4(4) . . ?
C17 C16 H16 119.3 . . ?
C15 C16 H16 119.3 . . ?
C16 C17 C18 119.3(4) . . ?
C16 C17 S2 123.3(3) . . ?
C18 C17 S2 117.3(3) . . ?
C19 C18 C17 120.3(4) . . ?
C19 C18 S1 123.4(3) . . ?
C17 C18 S1 116.3(3) . . ?
C18 C19 C20 120.7(4) . . ?
C18 C19 H19 119.7 . . ?
C20 C19 H19 119.7 . . ?
C19 C20 N2 122.4(3) . . ?
C19 C20 C15 119.1(3) . . ?
N2 C20 C15 118.5(4) . . ?
C22 C21 S1 121.9(3) . . ?
C22 C21 S2 122.9(3) . . ?
S1 C21 S2 115.2(2) . . ?
C21 C22 S4 123.9(4) . . ?
C21 C22 S3 121.7(3) . . ?
S4 C22 S3 114.3(2) . . ?
C24 C23 S6 123.6(3) . . ?
C24 C23 S4 116.9(3) . . ?
S6 C23 S4 119.1(3) . . ?
C23 C24 S5 124.5(3) . . ?
C23 C24 S3 117.9(3) . . ?
S5 C24 S3 117.4(3) . . ?
S6 C25 H25A 109.5 . . ?
S6 C25 H25B 109.5 . . ?
H25A C25 H25B 109.5 . . ?
S6 C25 H25C 109.5 . . ?
H25A C25 H25C 109.5 . . ?
H25B C25 H25C 109.5 . . ?
S5 C26 H26A 109.5 . . ?
S5 C26 H26B 109.5 . . ?
H26A C26 H26B 109.5 . . ?
S5 C26 H26C 109.5 . . ?
H26A C26 H26C 109.5 . . ?
H26B C26 H26C 109.5 . . ?
N3 C27 C28 177.8(10) . . ?
C27 C28 H28A 109.5 . . ?
C27 C28 H28B 109.5 . . ?
H28A C28 H28B 109.5 . . ?
C27 C28 H28C 109.5 . . ?
H28A C28 H28C 109.5 . . ?
H28B C28 H28C 109.5 . . ?

loop_
_geom_bond_atom_site_label_1
_geom_bond_atom_site_label_2
_geom_bond_distance
_geom_bond_site_symmetry_2
_geom_bond_publ_flag
S1 C18 1.754(4) . ?
S1 C21 1.762(4) . ?
S2 C17 1.754(4) . ?
S2 C21 1.762(4) . ?
S3 C22 1.757(5) . ?
S3 C24 1.759(4) . ?
S4 C22 1.752(4) . ?
S4 C23 1.761(4) . ?
S5 C24 1.754(5) . ?
S5 C26 1.788(5) . ?
S6 C23 1.752(4) . ?
S6 C25 1.779(5) . ?
O1 C3 1.238(6) . ?
O2 C10 1.240(5) . ?
O3 C5 1.326(6) . ?
O3 C6 1.466(6) . ?
O4 C5 1.180(6) . ?
O5 C12 1.328(6) . ?
O5 C13 1.454(6) . ?
O6 C12 1.199(5) . ?
N1 C1 1.320(5) . ?
N1 C15 1.417(5) . ?
N1 H1 0.8600 . ?
N2 C8 1.330(5) . ?
N2 C20 1.405(5) . ?
N2 H2 0.8600 . ?
C1 C2 1.381(6) . ?
C1 H1A 0.9300 . ?
C2 C3 1.449(6) . ?
C2 C5 1.472(6) . ?
C3 C4 1.504(7) . ?
C4 H4A 0.9600 . ?
C4 H4B 0.9600 . ?
C4 H4C 0.9600 . ?
C6 C7 1.426(7) . ?
C6 H6A 0.9700 . ?
C6 H6B 0.9700 . ?
C7 H7A 0.9600 . ?
C7 H7B 0.9600 . ?
C7 H7C 0.9600 . ?
C8 C9 1.389(6) . ?
C8 H8 0.9300 . ?
C9 C10 1.452(6) . ?
C9 C12 1.481(6) . ?
C10 C11 1.490(6) . ?
C11 H11A 0.9600 . ?
C11 H11B 0.9600 . ?
C11 H11C 0.9600 . ?
C13 C14 1.436(8) . ?
C13 H13A 0.9700 . ?
C13 H13B 0.9700 . ?
C14 H14A 0.9600 . ?
C14 H14B 0.9600 . ?
C14 H14C 0.9600 . ?
C15 C16 1.387(5) . ?
C15 C20 1.413(5) . ?
C16 C17 1.377(5) . ?
C16 H16 0.9300 . ?
C17 C18 1.394(5) . ?
C18 C19 1.383(5) . ?
C19 C20 1.389(5) . ?
C19 H19 0.9300 . ?
C21 C22 1.333(5) . ?
C23 C24 1.328(6) . ?
C25 H25A 0.9600 . ?
C25 H25B 0.9600 . ?
C25 H25C 0.9600 . ?
C26 H26A 0.9600 . ?
C26 H26B 0.9600 . ?
C26 H26C 0.9600 . ?
N3 C27 1.125(10) . ?
C27 C28 1.424(11) . ?
C28 H28A 0.9600 . ?
C28 H28B 0.9600 . ?
C28 H28C 0.9600 . ?

loop_
_geom_torsion_atom_site_label_1
_geom_torsion_atom_site_label_2
_geom_torsion_atom_site_label_3
_geom_torsion_atom_site_label_4
_geom_torsion
_geom_torsion_site_symmetry_1
_geom_torsion_site_symmetry_2
_geom_torsion_site_symmetry_3
_geom_torsion_site_symmetry_4
_geom_torsion_publ_flag
C15 N1 C1 C2 -171.4(4) . . . . ?
N1 C1 C2 C3 0.2(7) . . . . ?
N1 C1 C2 C5 -179.6(4) . . . . ?
C1 C2 C3 O1 -1.3(8) . . . . ?
C5 C2 C3 O1 178.4(5) . . . . ?
C1 C2 C3 C4 180.0(5) . . . . ?
C5 C2 C3 C4 -0.3(8) . . . . ?
C6 O3 C5 O4 -0.1(9) . . . . ?
C6 O3 C5 C2 179.0(5) . . . . ?
C1 C2 C5 O4 -175.4(6) . . . . ?
C3 C2 C5 O4 4.8(9) . . . . ?
C1 C2 C5 O3 5.5(7) . . . . ?
C3 C2 C5 O3 -174.3(4) . . . . ?
C5 O3 C6 C7 -155.3(8) . . . . ?
C20 N2 C8 C9 -179.9(4) . . . . ?
N2 C8 C9 C10 -2.5(7) . . . . ?
N2 C8 C9 C12 176.8(4) . . . . ?
C8 C9 C10 O2 9.0(7) . . . . ?
C12 C9 C10 O2 -170.3(4) . . . . ?
C8 C9 C10 C11 -168.3(4) . . . . ?
C12 C9 C10 C11 12.4(7) . . . . ?
C13 O5 C12 O6 2.5(8) . . . . ?
C13 O5 C12 C9 -176.1(5) . . . . ?
C8 C9 C12 O6 -178.3(5) . . . . ?
C10 C9 C12 O6 1.1(8) . . . . ?
C8 C9 C12 O5 0.3(6) . . . . ?
C10 C9 C12 O5 179.6(4) . . . . ?
C12 O5 C13 C14 153.8(6) . . . . ?
C1 N1 C15 C16 22.4(6) . . . . ?
C1 N1 C15 C20 -158.7(4) . . . . ?
N1 C15 C16 C17 178.7(4) . . . . ?
C20 C15 C16 C17 -0.1(6) . . . . ?
C15 C16 C17 C18 -1.7(6) . . . . ?
C15 C16 C17 S2 -177.9(3) . . . . ?
C21 S2 C17 C16 -178.7(4) . . . . ?
C21 S2 C17 C18 5.1(4) . . . . ?
C16 C17 C18 C19 1.4(6) . . . . ?
S2 C17 C18 C19 177.8(3) . . . . ?
C16 C17 C18 S1 -177.9(3) . . . . ?
S2 C17 C18 S1 -1.5(4) . . . . ?
C21 S1 C18 C19 177.8(4) . . . . ?
C21 S1 C18 C17 -2.9(3) . . . . ?
C17 C18 C19 C20 0.7(6) . . . . ?
S1 C18 C19 C20 -180.0(3) . . . . ?
C18 C19 C20 N2 175.6(4) . . . . ?
C18 C19 C20 C15 -2.6(6) . . . . ?
C8 N2 C20 C19 4.6(6) . . . . ?
C8 N2 C20 C15 -177.1(4) . . . . ?
C16 C15 C20 C19 2.3(6) . . . . ?
N1 C15 C20 C19 -176.6(4) . . . . ?
C16 C15 C20 N2 -176.0(4) . . . . ?
N1 C15 C20 N2 5.1(6) . . . . ?
C18 S1 C21 C22 -176.3(4) . . . . ?
C18 S1 C21 S2 6.3(3) . . . . ?
C17 S2 C21 C22 175.8(4) . . . . ?
C17 S2 C21 S1 -6.9(3) . . . . ?
S1 C21 C22 S4 -177.4(2) . . . . ?
S2 C21 C22 S4 -0.3(6) . . . . ?
S1 C21 C22 S3 -0.4(5) . . . . ?
S2 C21 C22 S3 176.7(2) . . . . ?
C23 S4 C22 C21 -175.5(4) . . . . ?
C23 S4 C22 S3 7.3(3) . . . . ?
C24 S3 C22 C21 174.6(4) . . . . ?
C24 S3 C22 S4 -8.2(3) . . . . ?
C25 S6 C23 C24 154.8(4) . . . . ?
C25 S6 C23 S4 -32.8(3) . . . . ?
C22 S4 C23 C24 -3.2(4) . . . . ?
C22 S4 C23 S6 -176.1(3) . . . . ?
S6 C23 C24 S5 -3.5(6) . . . . ?
S4 C23 C24 S5 -176.0(3) . . . . ?
S6 C23 C24 S3 170.4(3) . . . . ?
S4 C23 C24 S3 -2.1(5) . . . . ?
C26 S5 C24 C23 -121.8(5) . . . . ?
C26 S5 C24 S3 64.2(3) . . . . ?
C22 S3 C24 C23 6.3(4) . . . . ?
C22 S3 C24 S5 -179.4(3) . . . . ?
